data_4033149
loop_
_publ_author_name
'Sivasankara, Chenikkayala'
'Satham, Lakshminarayana'
'Namboothiri, Irishi N. N.'

_publ_section_title
;
 One-Pot Construction of Functionalized
 Spiro-dihydronaphthoquinone-oxindoles via Hauser-Kraus Annulation of
 Sulfonylphthalide with 3-Alkylideneoxindoles.
;
_journal_issue 23
_journal_name_full 'The Journal of organic chemistry'
_journal_page_first 12939
_journal_page_last 12944
_journal_paper_doi 10.1021/acs.joc.7b02656
_journal_volume 82
_journal_year 2017
_chemical_formula_sum 'C27 H20 Br N O5'
_chemical_formula_weight 518.35
_chemical_name_systematic
; 
 ? 
;
_space_group_IT_number 2
_symmetry_cell_setting triclinic
_symmetry_space_group_name_Hall '-P 1'
_symmetry_space_group_name_H-M 'P -1'
_atom_sites_solution_hydrogens geom
_atom_sites_solution_primary direct
_atom_sites_solution_secondary difmap
_audit_creation_method SHELXL-97
_cell_angle_alpha 106.769(3)
_cell_angle_beta 108.072(3)
_cell_angle_gamma 93.497(3)
_cell_formula_units_Z 2
_cell_length_a 8.7104(3)
_cell_length_b 10.2793(3)
_cell_length_c 13.7385(4)
_cell_measurement_reflns_used 18886
_cell_measurement_temperature 293(2)
_cell_measurement_theta_max 31.2250
_cell_measurement_theta_min 2.1000
_cell_volume 1104.28(7)
_computing_cell_refinement 'CrysAlisPro 1.171.38.43 (Rigaku OD, 2015)'
_computing_data_collection 'CrysAlisPro 1.171.38.43 (Rigaku OD, 2015)'
_computing_data_reduction 'CrysAlisPro 1.171.38.43 (Rigaku OD, 2015)'
_computing_structure_refinement 'SHELXL-97 (Sheldrick, 2008)'
_computing_structure_solution 'SHELXS-97 (Sheldrick, 2008)'
_diffrn_ambient_temperature 293(2)
_diffrn_measured_fraction_theta_full 0.991
_diffrn_measured_fraction_theta_max 0.991
_diffrn_measurement_device_type 'dtrek-CrysAlisPro-abstract goniometer imported rigaku-d*trek images'
_diffrn_measurement_method '\w scans'
_diffrn_radiation_monochromator graphite
_diffrn_radiation_source 'fine-focus sealed tube'
_diffrn_radiation_type MoK\a
_diffrn_radiation_wavelength 0.71073
_diffrn_reflns_av_R_equivalents 0.0351
_diffrn_reflns_av_sigmaI/netI 0.0235
_diffrn_reflns_limit_h_max 10
_diffrn_reflns_limit_h_min -10
_diffrn_reflns_limit_k_max 12
_diffrn_reflns_limit_k_min -12
_diffrn_reflns_limit_l_max 16
_diffrn_reflns_limit_l_min -16
_diffrn_reflns_number 20563
_diffrn_reflns_theta_full 25.00
_diffrn_reflns_theta_max 25.00
_diffrn_reflns_theta_min 2.10
_exptl_absorpt_coefficient_mu 1.903
_exptl_absorpt_correction_T_max 1.00000
_exptl_absorpt_correction_T_min 0.84042
_exptl_absorpt_correction_type multi-scan
_exptl_absorpt_process_details
;
CrysAlisPro 1.171.38.43 (Rigaku Oxford Diffraction, 2015)
Empirical absorption correction using spherical harmonics,
 implemented in SCALE3 ABSPACK scaling algorithm.
;
_exptl_crystal_colour colourless
_exptl_crystal_density_diffrn 1.559
_exptl_crystal_density_method 'not measured'
_exptl_crystal_description block
_exptl_crystal_F_000 528
_exptl_crystal_size_max 0.237
_exptl_crystal_size_mid 0.214
_exptl_crystal_size_min 0.205
_refine_diff_density_max 0.778
_refine_diff_density_min -0.417
_refine_diff_density_rms 0.078
_refine_ls_extinction_method none
_refine_ls_goodness_of_fit_ref 1.062
_refine_ls_hydrogen_treatment mixed
_refine_ls_matrix_type full
_refine_ls_number_parameters 309
_refine_ls_number_reflns 3856
_refine_ls_number_restraints 0
_refine_ls_restrained_S_all 1.062
_refine_ls_R_factor_all 0.0342
_refine_ls_R_factor_gt 0.0309
_refine_ls_shift/su_max 0.001
_refine_ls_shift/su_mean 0.000
_refine_ls_structure_factor_coef Fsqd
_refine_ls_weighting_details 'calc w=1/[\s^2^(Fo^2^)+(0.0410P)^2^+0.9150P] where P=(Fo^2^+2Fc^2^)/3'
_refine_ls_weighting_scheme calc
_refine_ls_wR_factor_gt 0.0770
_refine_ls_wR_factor_ref 0.0787
_reflns_number_gt 3677
_reflns_number_total 3856
_reflns_threshold_expression >2sigma(I)
_cod_data_source_file jo7b02656_si_002.cif
_cod_data_source_block inn-cs-01-95_mo
_cod_depositor_comments 'Adding full bibliography for 4033149.cif.'
_cod_original_cell_volume 1104.28(6)
_cod_database_code 4033149

loop_
_symmetry_equiv_pos_as_xyz
'x, y, z'
'-x, -y, -z'

loop_
_atom_site_label
_atom_site_type_symbol
_atom_site_fract_x
_atom_site_fract_y
_atom_site_fract_z
_atom_site_U_iso_or_equiv
_atom_site_adp_type
_atom_site_occupancy
_atom_site_symmetry_multiplicity
_atom_site_calc_flag
_atom_site_refinement_flags
Br1 Br 0.58042(3) 0.87115(2) 0.614034(18) 0.03372(10) Uani 1 1 d .
O1 O 0.86164(19) 0.76259(16) 0.12382(12) 0.0295(3) Uani 1 1 d .
O2 O 0.28638(18) 0.58224(17) 0.01642(12) 0.0313(4) Uani 1 1 d .
H2 H 0.3125 0.5117 0.0286 0.047 Uiso 1 1 calc R
O3 O 0.47198(19) 0.43470(16) 0.10893(13) 0.0320(4) Uani 1 1 d .
O4 O 0.7203(2) 0.54362(15) 0.22969(12) 0.0315(4) Uani 1 1 d .
O5 O 0.7359(2) 1.04217(15) 0.26871(13) 0.0338(4) Uani 1 1 d .
N1 N 0.9582(2) 0.80565(17) 0.30767(14) 0.0213(4) Uani 1 1 d .
C10 C 1.1610(2) 0.6481(2) 0.29616(17) 0.0230(4) Uani 1 1 d .
C17 C 0.4800(2) 0.9426(2) 0.13338(16) 0.0222(4) Uani 1 1 d .
C9 C 1.1290(2) 0.7946(2) 0.31845(18) 0.0245(4) Uani 1 1 d .
H9A H 1.1987 0.8490 0.3913 0.029 Uiso 1 1 calc R
H9B H 1.1580 0.8330 0.2686 0.029 Uiso 1 1 calc R
C3 C 0.8737(3) 0.8497(2) 0.56401(17) 0.0255(4) Uani 1 1 d .
H3 H 0.9225 0.8617 0.6372 0.031 Uiso 1 1 calc R
C15 C 1.1216(3) 0.5617(2) 0.19025(18) 0.0283(5) Uani 1 1 d .
H15 H 1.0745 0.5943 0.1331 0.034 Uiso 1 1 calc R
C6 C 0.7226(2) 0.81625(19) 0.34781(16) 0.0198(4) Uani 1 1 d .
C14 C 1.1520(3) 0.4278(2) 0.16906(19) 0.0314(5) Uani 1 1 d .
H14 H 1.1259 0.3711 0.0979 0.038 Uiso 1 1 calc R
C4 C 0.9686(3) 0.8359(2) 0.49783(16) 0.0230(4) Uani 1 1 d .
H4 H 1.0809 0.8373 0.5254 0.028 Uiso 1 1 calc R
C7 C 0.6738(2) 0.7997(2) 0.22846(16) 0.0204(4) Uani 1 1 d .
C1 C 0.6274(3) 0.8284(2) 0.41215(16) 0.0222(4) Uani 1 1 d .
H1 H 0.5149 0.8254 0.3842 0.027 Uiso 1 1 calc R
C16 C 0.6364(2) 0.9391(2) 0.21390(16) 0.0221(4) Uani 1 1 d .
C5 C 0.8907(2) 0.81984(19) 0.38977(16) 0.0196(4) Uani 1 1 d .
C22 C 0.3674(2) 0.8219(2) 0.07016(16) 0.0248(4) Uani 1 1 d .
C2 C 0.7068(3) 0.8456(2) 0.52081(17) 0.0239(4) Uani 1 1 d .
C23 C 0.4032(2) 0.6898(2) 0.08303(16) 0.0244(4) Uani 1 1 d .
C19 C 0.3041(3) 1.0756(3) 0.04344(18) 0.0329(5) Uani 1 1 d .
H19 H 0.2831 1.1595 0.0338 0.039 Uiso 1 1 calc R
C21 C 0.2219(3) 0.8310(3) -0.00600(18) 0.0334(5) Uani 1 1 d .
H21 H 0.1448 0.7522 -0.0482 0.040 Uiso 1 1 calc R
C26 C 0.7655(3) 0.4175(2) 0.2490(2) 0.0384(6) Uani 1 1 d .
H26A H 0.8796 0.4151 0.2563 0.046 Uiso 1 1 calc R
H26B H 0.6995 0.3387 0.1880 0.046 Uiso 1 1 calc R
C11 C 1.2307(3) 0.5974(2) 0.37990(19) 0.0334(5) Uani 1 1 d .
H11 H 1.2586 0.6541 0.4512 0.040 Uiso 1 1 calc R
C24 C 0.5435(2) 0.6766(2) 0.15518(16) 0.0228(4) Uani 1 1 d .
C8 C 0.8405(2) 0.7849(2) 0.20983(16) 0.0217(4) Uani 1 1 d .
C20 C 0.1924(3) 0.9564(3) -0.01885(19) 0.0380(6) Uani 1 1 d .
H20 H 0.0957 0.9609 -0.0703 0.046 Uiso 1 1 calc R
C25 C 0.5716(3) 0.5401(2) 0.16138(17) 0.0262(5) Uani 1 1 d .
C13 C 1.2204(3) 0.3779(2) 0.2526(2) 0.0375(6) Uani 1 1 d .
H13 H 1.2404 0.2876 0.2381 0.045 Uiso 1 1 calc R
C27 C 0.7397(5) 0.4106(3) 0.3478(3) 0.0600(9) Uani 1 1 d .
H27A H 0.6256 0.4078 0.3386 0.090 Uiso 1 1 calc R
H27B H 0.8024 0.4903 0.4074 0.090 Uiso 1 1 calc R
H27C H 0.7744 0.3290 0.3621 0.090 Uiso 1 1 calc R
C12 C 1.2594(4) 0.4622(3) 0.3581(2) 0.0425(6) Uani 1 1 d .
H12 H 1.3049 0.4285 0.4148 0.051 Uiso 1 1 calc R
C28 C 0.4469(3) 1.0686(2) 0.11992(17) 0.0272(5) Uani 1 1 d .
H28 H 0.5218 1.1486 0.1629 0.033 Uiso 1 1 calc R

loop_
_atom_site_aniso_label
_atom_site_aniso_U_11
_atom_site_aniso_U_22
_atom_site_aniso_U_33
_atom_site_aniso_U_23
_atom_site_aniso_U_13
_atom_site_aniso_U_12
Br1 0.04850(17) 0.03035(14) 0.03204(15) 0.01225(10) 0.02405(11) 0.01178(10)
O1 0.0321(8) 0.0386(9) 0.0238(8) 0.0150(7) 0.0119(6) 0.0124(7)
O2 0.0244(8) 0.0347(9) 0.0255(8) 0.0046(7) 0.0027(6) -0.0064(7)
O3 0.0346(8) 0.0235(8) 0.0321(8) 0.0008(7) 0.0128(7) -0.0038(7)
O4 0.0385(9) 0.0193(7) 0.0284(8) 0.0054(6) 0.0024(7) 0.0058(6)
O5 0.0339(9) 0.0226(8) 0.0324(9) 0.0085(7) -0.0046(7) 0.0008(7)
N1 0.0196(8) 0.0217(8) 0.0214(8) 0.0074(7) 0.0051(7) 0.0040(7)
C10 0.0162(9) 0.0239(10) 0.0314(11) 0.0106(9) 0.0101(8) 0.0026(8)
C17 0.0215(10) 0.0309(11) 0.0166(9) 0.0091(8) 0.0079(8) 0.0084(8)
C9 0.0182(10) 0.0244(11) 0.0305(11) 0.0104(9) 0.0067(8) 0.0021(8)
C3 0.0359(12) 0.0188(10) 0.0178(10) 0.0056(8) 0.0040(9) 0.0053(9)
C15 0.0223(10) 0.0346(12) 0.0290(11) 0.0107(9) 0.0091(9) 0.0069(9)
C6 0.0238(10) 0.0147(9) 0.0171(9) 0.0043(7) 0.0027(8) 0.0031(7)
C14 0.0255(11) 0.0310(12) 0.0346(12) 0.0026(10) 0.0138(10) 0.0040(9)
C4 0.0243(10) 0.0184(10) 0.0212(10) 0.0062(8) 0.0013(8) 0.0033(8)
C7 0.0206(10) 0.0206(10) 0.0177(10) 0.0055(8) 0.0040(8) 0.0039(8)
C1 0.0240(10) 0.0176(10) 0.0237(10) 0.0059(8) 0.0073(8) 0.0034(8)
C16 0.0234(10) 0.0245(11) 0.0181(9) 0.0071(8) 0.0061(8) 0.0060(9)
C5 0.0217(10) 0.0138(9) 0.0210(10) 0.0047(8) 0.0054(8) 0.0023(7)
C22 0.0199(10) 0.0378(12) 0.0181(10) 0.0095(9) 0.0080(8) 0.0060(9)
C2 0.0339(11) 0.0172(10) 0.0231(10) 0.0060(8) 0.0134(9) 0.0059(8)
C23 0.0207(10) 0.0305(11) 0.0178(10) 0.0027(8) 0.0069(8) -0.0018(8)
C19 0.0365(12) 0.0452(14) 0.0281(12) 0.0199(11) 0.0156(10) 0.0235(11)
C21 0.0209(10) 0.0496(15) 0.0241(11) 0.0084(10) 0.0040(9) 0.0040(10)
C26 0.0491(15) 0.0224(11) 0.0417(14) 0.0100(10) 0.0123(12) 0.0100(10)
C11 0.0405(13) 0.0323(12) 0.0282(12) 0.0103(10) 0.0110(10) 0.0114(10)
C24 0.0237(10) 0.0229(10) 0.0185(10) 0.0036(8) 0.0062(8) 0.0008(8)
C8 0.0245(10) 0.0188(10) 0.0226(10) 0.0087(8) 0.0070(8) 0.0052(8)
C20 0.0266(11) 0.0653(17) 0.0281(12) 0.0222(12) 0.0082(10) 0.0226(12)
C25 0.0302(11) 0.0256(11) 0.0203(10) 0.0032(9) 0.0098(9) 0.0016(9)
C13 0.0428(14) 0.0277(12) 0.0507(15) 0.0137(11) 0.0255(12) 0.0125(10)
C27 0.099(3) 0.0398(16) 0.0515(18) 0.0239(14) 0.0298(18) 0.0201(16)
C12 0.0567(16) 0.0386(14) 0.0423(14) 0.0225(12) 0.0190(13) 0.0228(12)
C28 0.0300(11) 0.0341(12) 0.0231(10) 0.0123(9) 0.0123(9) 0.0133(9)

loop_
_atom_type_symbol
_atom_type_description
_atom_type_scat_dispersion_real
_atom_type_scat_dispersion_imag
_atom_type_scat_source
C C 0.0033 0.0016 'International Tables Vol C Tables 4.2.6.8 and 6.1.1.4'
H H 0.0000 0.0000 'International Tables Vol C Tables 4.2.6.8 and 6.1.1.4'
Br Br -0.2901 2.4595 'International Tables Vol C Tables 4.2.6.8 and 6.1.1.4'
N N 0.0061 0.0033 'International Tables Vol C Tables 4.2.6.8 and 6.1.1.4'
O O 0.0106 0.0060 'International Tables Vol C Tables 4.2.6.8 and 6.1.1.4'

loop_
_geom_angle_atom_site_label_1
_geom_angle_atom_site_label_2
_geom_angle_atom_site_label_3
_geom_angle
C23 O2 H2 109.5
C25 O4 C26 119.09(18)
C8 N1 C5 111.61(16)
C8 N1 C9 121.96(17)
C5 N1 C9 125.92(17)
C11 C10 C15 118.7(2)
C11 C10 C9 121.1(2)
C15 C10 C9 120.17(19)
C28 C17 C22 120.26(19)
C28 C17 C16 118.77(19)
C22 C17 C16 120.96(19)
N1 C9 C10 112.97(16)
N1 C9 H9A 109.0
C10 C9 H9A 109.0
N1 C9 H9B 109.0
C10 C9 H9B 109.0
H9A C9 H9B 107.8
C2 C3 C4 119.95(19)
C2 C3 H3 120.0
C4 C3 H3 120.0
C14 C15 C10 120.6(2)
C14 C15 H15 119.7
C10 C15 H15 119.7
C1 C6 C5 121.29(18)
C1 C6 C7 129.58(18)
C5 C6 C7 109.12(17)
C13 C14 C15 120.4(2)
C13 C14 H14 119.8
C15 C14 H14 119.8
C5 C4 C3 117.90(19)
C5 C4 H4 121.1
C3 C4 H4 121.1
C24 C7 C6 114.41(17)
C24 C7 C16 115.28(16)
C6 C7 C16 108.23(16)
C24 C7 C8 111.72(16)
C6 C7 C8 101.24(15)
C16 C7 C8 104.63(16)
C6 C1 C2 117.04(19)
C6 C1 H1 121.5
C2 C1 H1 121.5
O5 C16 C17 121.95(19)
O5 C16 C7 119.17(18)
C17 C16 C7 118.88(17)
C4 C5 C6 121.31(19)
C4 C5 N1 128.91(18)
C6 C5 N1 109.78(17)
C17 C22 C21 118.5(2)
C17 C22 C23 120.26(18)
C21 C22 C23 121.2(2)
C3 C2 C1 122.5(2)
C3 C2 Br1 119.18(16)
C1 C2 Br1 118.27(16)
O2 C23 C24 122.9(2)
O2 C23 C22 114.18(18)
C24 C23 C22 122.92(19)
C28 C19 C20 119.3(2)
C28 C19 H19 120.4
C20 C19 H19 120.4
C20 C21 C22 120.3(2)
C20 C21 H21 119.8
C22 C21 H21 119.8
O4 C26 C27 109.7(2)
O4 C26 H26A 109.7
C27 C26 H26A 109.7
O4 C26 H26B 109.7
C27 C26 H26B 109.7
H26A C26 H26B 108.2
C10 C11 C12 120.4(2)
C10 C11 H11 119.8
C12 C11 H11 119.8
C23 C24 C25 119.55(19)
C23 C24 C7 121.69(19)
C25 C24 C7 118.75(18)
O1 C8 N1 126.23(19)
O1 C8 C7 125.83(18)
N1 C8 C7 107.92(17)
C21 C20 C19 121.1(2)
C21 C20 H20 119.4
C19 C20 H20 119.4
O3 C25 O4 123.9(2)
O3 C25 C24 124.1(2)
O4 C25 C24 112.04(17)
C14 C13 C12 119.7(2)
C14 C13 H13 120.2
C12 C13 H13 120.2
C26 C27 H27A 109.5
C26 C27 H27B 109.5
H27A C27 H27B 109.5
C26 C27 H27C 109.5
H27A C27 H27C 109.5
H27B C27 H27C 109.5
C13 C12 C11 120.2(2)
C13 C12 H12 119.9
C11 C12 H12 119.9
C19 C28 C17 120.5(2)
C19 C28 H28 119.7
C17 C28 H28 119.7

loop_
_geom_bond_atom_site_label_1
_geom_bond_atom_site_label_2
_geom_bond_distance
Br1 C2 1.907(2)
O1 C8 1.211(3)
O2 C23 1.340(3)
O2 H2 0.8200
O3 C25 1.222(3)
O4 C25 1.334(3)
O4 C26 1.450(3)
O5 C16 1.210(3)
N1 C8 1.363(3)
N1 C5 1.402(3)
N1 C9 1.463(3)
C10 C11 1.384(3)
C10 C15 1.390(3)
C10 C9 1.509(3)
C17 C28 1.395(3)
C17 C22 1.399(3)
C17 C16 1.475(3)
C9 H9A 0.9700
C9 H9B 0.9700
C3 C2 1.382(3)
C3 C4 1.392(3)
C3 H3 0.9300
C15 C14 1.382(3)
C15 H15 0.9300
C6 C1 1.374(3)
C6 C5 1.392(3)
C6 C7 1.515(3)
C14 C13 1.374(4)
C14 H14 0.9300
C4 C5 1.383(3)
C4 H4 0.9300
C7 C24 1.511(3)
C7 C16 1.544(3)
C7 C8 1.559(3)
C1 C2 1.389(3)
C1 H1 0.9300
C22 C21 1.399(3)
C22 C23 1.459(3)
C23 C24 1.356(3)
C19 C28 1.378(3)
C19 C20 1.383(4)
C19 H19 0.9300
C21 C20 1.379(4)
C21 H21 0.9300
C26 C27 1.463(4)
C26 H26A 0.9700
C26 H26B 0.9700
C11 C12 1.390(3)
C11 H11 0.9300
C24 C25 1.461(3)
C20 H20 0.9300
C13 C12 1.379(4)
C13 H13 0.9300
C27 H27A 0.9600
C27 H27B 0.9600
C27 H27C 0.9600
C12 H12 0.9300
C28 H28 0.9300

loop_
_geom_torsion_atom_site_label_1
_geom_torsion_atom_site_label_2
_geom_torsion_atom_site_label_3
_geom_torsion_atom_site_label_4
_geom_torsion
C8 N1 C9 C10 -83.0(2)
C5 N1 C9 C10 88.2(2)
C11 C10 C9 N1 -100.0(2)
C15 C10 C9 N1 80.5(2)
C11 C10 C15 C14 -0.2(3)
C9 C10 C15 C14 179.38(19)
C10 C15 C14 C13 0.5(3)
C2 C3 C4 C5 0.7(3)
C1 C6 C7 C24 -56.9(3)
C5 C6 C7 C24 123.88(18)
C1 C6 C7 C16 73.1(3)
C5 C6 C7 C16 -106.09(18)
C1 C6 C7 C8 -177.2(2)
C5 C6 C7 C8 3.6(2)
C5 C6 C1 C2 0.5(3)
C7 C6 C1 C2 -178.63(19)
C28 C17 C16 O5 0.4(3)
C22 C17 C16 O5 179.4(2)
C28 C17 C16 C7 -179.61(18)
C22 C17 C16 C7 -0.6(3)
C24 C7 C16 O5 -179.05(19)
C6 C7 C16 O5 51.4(3)
C8 C7 C16 O5 -55.9(2)
C24 C7 C16 C17 0.9(3)
C6 C7 C16 C17 -128.60(19)
C8 C7 C16 C17 124.06(19)
C3 C4 C5 C6 -0.6(3)
C3 C4 C5 N1 179.19(19)
C1 C6 C5 C4 0.0(3)
C7 C6 C5 C4 179.28(18)
C1 C6 C5 N1 -179.85(18)
C7 C6 C5 N1 -0.6(2)
C8 N1 C5 C4 176.8(2)
C9 N1 C5 C4 4.9(3)
C8 N1 C5 C6 -3.3(2)
C9 N1 C5 C6 -175.33(18)
C28 C17 C22 C21 -0.1(3)
C16 C17 C22 C21 -179.14(19)
C28 C17 C22 C23 179.00(19)
C16 C17 C22 C23 0.0(3)
C4 C3 C2 C1 -0.3(3)
C4 C3 C2 Br1 -177.84(15)
C6 C1 C2 C3 -0.4(3)
C6 C1 C2 Br1 177.23(14)
C17 C22 C23 O2 -179.00(18)
C21 C22 C23 O2 0.1(3)
C17 C22 C23 C24 0.2(3)
C21 C22 C23 C24 179.3(2)
C17 C22 C21 C20 0.8(3)
C23 C22 C21 C20 -178.3(2)
C25 O4 C26 C27 -96.9(3)
C15 C10 C11 C12 -0.5(3)
C9 C10 C11 C12 180.0(2)
O2 C23 C24 C25 0.5(3)
C22 C23 C24 C25 -178.64(18)
O2 C23 C24 C7 179.35(18)
C22 C23 C24 C7 0.2(3)
C6 C7 C24 C23 125.7(2)
C16 C7 C24 C23 -0.8(3)
C8 C7 C24 C23 -120.0(2)
C6 C7 C24 C25 -55.5(2)
C16 C7 C24 C25 178.09(17)
C8 C7 C24 C25 58.8(2)
C5 N1 C8 O1 -176.12(19)
C9 N1 C8 O1 -3.8(3)
C5 N1 C8 C7 5.6(2)
C9 N1 C8 C7 177.99(17)
C24 C7 C8 O1 54.1(3)
C6 C7 C8 O1 176.2(2)
C16 C7 C8 O1 -71.3(2)
C24 C7 C8 N1 -127.69(18)
C6 C7 C8 N1 -5.5(2)
C16 C7 C8 N1 106.93(17)
C22 C21 C20 C19 -0.6(4)
C28 C19 C20 C21 -0.3(3)
C26 O4 C25 O3 -3.8(3)
C26 O4 C25 C24 177.29(19)
C23 C24 C25 O3 -4.0(3)
C7 C24 C25 O3 177.08(19)
C23 C24 C25 O4 174.84(19)
C7 C24 C25 O4 -4.0(3)
C15 C14 C13 C12 -0.2(4)
C14 C13 C12 C11 -0.5(4)
C10 C11 C12 C13 0.9(4)
C20 C19 C28 C17 1.0(3)
C22 C17 C28 C19 -0.8(3)
C16 C17 C28 C19 178.22(19)
